data_2206641
loop_
_publ_author_name
'Jones, Peter G.'
'Hopf, Henning'
'Hussain, Zakir'

_publ_section_title
;<i>rac</i>-(1<i>R</i>,1a<i>R</i>,4<i>S</i>,6a<i>S</i>)-Ethyl
 4-carboxy-1,1a,2,3,4,5,6,6a-octahydrocyclopropa[<i>f</i>]indene-1-carboxylate
;
_journal_coeditor_code BT6719
_journal_issue 9
_journal_name_full 'Acta Crystallographica Section E'
_journal_page_first o3034
_journal_page_last o3035
_journal_paper_doi 10.1107/S1600536805026565
_journal_volume 61
_journal_year 2005
_chemical_formula_iupac 'C14 H18 O4'
_chemical_formula_moiety 'C14 H18 O4'
_chemical_formula_sum 'C14 H18 O4'
_chemical_formula_weight 250.28
_chemical_name_systematic
;
rac-(1R,1aR,4S,6aS)-Ethyl
4-carboxy-1,1a,2,3,4,5,6,6a-octahydrocyclopropa[f]indene-1-carboxylate
;
_space_group_IT_number 14
_symmetry_cell_setting monoclinic
_symmetry_space_group_name_Hall '-P 2ybc'
_symmetry_space_group_name_H-M 'P 1 21/c 1'
_atom_sites_solution_hydrogens geom
_atom_sites_solution_primary direct
_atom_sites_solution_secondary difmap
_audit_creation_method SHELXL-97
_cell_angle_alpha 90.00
_cell_angle_beta 97.524(2)
_cell_angle_gamma 90.00
_cell_formula_units_Z 4
_cell_length_a 21.075(2)
_cell_length_b 7.4723(7)
_cell_length_c 8.2054(7)
_cell_measurement_reflns_used 2297
_cell_measurement_temperature 133(2)
_cell_measurement_theta_max 27.9
_cell_measurement_theta_min 2.9
_cell_volume 1281.1(2)
_computing_cell_refinement 'SAINT (Bruker, 1998)'
_computing_data_collection 'SMART (Bruker, 1998)'
_computing_data_reduction SAINT
_computing_molecular_graphics 'XP (Siemens, 1994)'
_computing_publication_material SHELXL97
_computing_structure_refinement 'SHELXL97 (Sheldrick, 1997)'
_computing_structure_solution 'SHELXS97 (Sheldrick, 1990)'
_diffrn_ambient_temperature 133(2)
_diffrn_detector_area_resol_mean 8.192
_diffrn_measured_fraction_theta_full 0.999
_diffrn_measured_fraction_theta_max 0.999
_diffrn_measurement_device_type 'Bruker SMART 1000 CCD'
_diffrn_measurement_method \w
_diffrn_radiation_monochromator graphite
_diffrn_radiation_source 'fine-focus sealed tube'
_diffrn_radiation_type MoK\a
_diffrn_radiation_wavelength 0.71073
_diffrn_reflns_av_R_equivalents 0.0638
_diffrn_reflns_av_sigmaI/netI 0.0911
_diffrn_reflns_limit_h_max 21
_diffrn_reflns_limit_h_min -26
_diffrn_reflns_limit_k_max 9
_diffrn_reflns_limit_k_min -9
_diffrn_reflns_limit_l_max 7
_diffrn_reflns_limit_l_min -10
_diffrn_reflns_number 7734
_diffrn_reflns_theta_full 26.25
_diffrn_reflns_theta_max 26.37
_diffrn_reflns_theta_min 1.95
_exptl_absorpt_coefficient_mu 0.094
_exptl_absorpt_correction_type none
_exptl_crystal_colour colourless
_exptl_crystal_density_diffrn 1.298
_exptl_crystal_density_method 'not measured'
_exptl_crystal_description lath
_exptl_crystal_F_000 536
_exptl_crystal_size_max 0.45
_exptl_crystal_size_mid 0.14
_exptl_crystal_size_min 0.10
_refine_diff_density_max 0.202
_refine_diff_density_min -0.188
_refine_ls_extinction_method none
_refine_ls_goodness_of_fit_ref 0.780
_refine_ls_hydrogen_treatment mixed
_refine_ls_matrix_type full
_refine_ls_number_parameters 168
_refine_ls_number_reflns 2622
_refine_ls_number_restraints 0
_refine_ls_restrained_S_all 0.780
_refine_ls_R_factor_all 0.0975
_refine_ls_R_factor_gt 0.0448
_refine_ls_shift/su_max 0.015
_refine_ls_shift/su_mean 0.001
_refine_ls_structure_factor_coef Fsqd
_refine_ls_weighting_details 'calc w = 1/[\s^2^(Fo^2^)+(0.0573P)^2^+0.0846P] where P = (Fo^2^+2Fc^2^)/3'
_refine_ls_weighting_scheme calc
_refine_ls_wR_factor_gt 0.0904
_refine_ls_wR_factor_ref 0.1077
_reflns_number_gt 1437
_reflns_number_total 2622
_reflns_threshold_expression I>2\s(I)
_cod_data_source_file bt6719.cif
_cod_data_source_block 3
_cod_original_sg_symbol_H-M 'P 21/c'
_cod_database_code 2206641
_cod_database_fobs_code 2206641

loop_
_symmetry_equiv_pos_as_xyz
'x, y, z'
'-x, y+1/2, -z+1/2'
'-x, -y, -z'
'x, -y-1/2, z-1/2'

loop_
_atom_site_label
_atom_site_fract_x
_atom_site_fract_y
_atom_site_fract_z
_atom_site_U_iso_or_equiv
_atom_site_adp_type
_atom_site_calc_flag
_atom_site_refinement_flags
_atom_site_occupancy
_atom_site_type_symbol
C1 0.18675(9) 0.5536(3) 0.4933(2) 0.0271(5) Uani d . 1 C
H1 0.2200 0.4773 0.5578 0.032 Uiso calc R 1 H
C1A 0.18284(10) 0.5474(3) 0.3063(2) 0.0298(5) Uani d . 1 C
H1A 0.1390 0.5628 0.2446 0.036 Uiso calc R 1 H
C2 0.22552(10) 0.4162(3) 0.2324(2) 0.0332(5) Uani d . 1 C
H2A 0.2148 0.2933 0.2646 0.040 Uiso calc R 1 H
H2B 0.2170 0.4241 0.1111 0.040 Uiso calc R 1 H
C2A 0.29514(10) 0.4494(3) 0.2857(2) 0.0266(5) Uani d . 1 C
C3 0.34595(10) 0.3201(3) 0.2489(2) 0.0331(6) Uani d . 1 C
H3A 0.3424 0.2953 0.1295 0.040 Uiso calc R 1 H
H3B 0.3425 0.2058 0.3082 0.040 Uiso calc R 1 H
C4 0.40966(10) 0.4158(3) 0.3099(2) 0.0315(5) Uani d . 1 C
H4 0.4352 0.3406 0.3955 0.038 Uiso calc R 1 H
C5 0.39091(10) 0.5956(3) 0.3892(3) 0.0347(6) Uani d . 1 C
H5A 0.4072 0.5990 0.5080 0.042 Uiso calc R 1 H
H5B 0.4082 0.6996 0.3346 0.042 Uiso calc R 1 H
C5A 0.31920(10) 0.5955(3) 0.3624(2) 0.0247(5) Uani d . 1 C
C6 0.28079(10) 0.7493(3) 0.4125(2) 0.0301(5) Uani d . 1 C
H6A 0.2875 0.8540 0.3428 0.036 Uiso calc R 1 H
H6B 0.2964 0.7814 0.5278 0.036 Uiso calc R 1 H
C6A 0.21013(10) 0.7089(3) 0.3978(2) 0.0283(5) Uani d . 1 C
H6A1 0.1816 0.8165 0.3884 0.034 Uiso calc R 1 H
C7 0.12534(10) 0.5744(3) 0.5589(2) 0.0272(5) Uani d . 1 C
C8 0.05941(9) 0.4692(3) 0.7514(2) 0.0285(5) Uani d . 1 C
H8A 0.0240 0.4363 0.6650 0.034 Uiso calc R 1 H
H8B 0.0511 0.5906 0.7919 0.034 Uiso calc R 1 H
C9 0.06422(10) 0.3369(3) 0.8895(3) 0.0382(6) Uani d . 1 C
H9A 0.0747 0.2186 0.8487 0.046 Uiso calc R 1 H
H9B 0.0232 0.3309 0.9335 0.046 Uiso calc R 1 H
H9C 0.0979 0.3744 0.9765 0.046 Uiso calc R 1 H
C10 0.44904(10) 0.4555(3) 0.1743(3) 0.0282(5) Uani d . 1 C
O1 0.50977(7) 0.4876(2) 0.22630(18) 0.0409(4) Uani d . 1 O
H01 0.5311(14) 0.503(3) 0.133(4) 0.085(9) Uiso d . 1 H
O2 0.42693(7) 0.46296(19) 0.02919(17) 0.0357(4) Uani d . 1 O
O3 0.08291(7) 0.67565(19) 0.50266(17) 0.0359(4) Uani d . 1 O
O4 0.12066(6) 0.46462(17) 0.68568(15) 0.0267(4) Uani d . 1 O

loop_
_atom_site_aniso_label
_atom_site_aniso_U_11
_atom_site_aniso_U_22
_atom_site_aniso_U_33
_atom_site_aniso_U_12
_atom_site_aniso_U_13
_atom_site_aniso_U_23
C1 0.0264(12) 0.0293(12) 0.0256(11) 0.0023(10) 0.0041(9) 0.0019(9)
C1A 0.0276(12) 0.0366(13) 0.0250(11) -0.0019(10) 0.0023(9) 0.0001(10)
C2 0.0354(14) 0.0360(13) 0.0291(12) -0.0066(11) 0.0074(10) -0.0052(10)
C2A 0.0328(13) 0.0283(12) 0.0204(10) -0.0032(10) 0.0091(9) 0.0030(9)
C3 0.0380(14) 0.0307(13) 0.0333(12) -0.0037(11) 0.0144(10) -0.0021(10)
C4 0.0326(13) 0.0342(13) 0.0293(12) 0.0005(11) 0.0098(10) 0.0024(10)
C5 0.0313(13) 0.0412(14) 0.0328(12) -0.0067(11) 0.0085(10) -0.0115(10)
C5A 0.0290(12) 0.0289(12) 0.0175(10) -0.0033(10) 0.0086(9) 0.0023(9)
C6 0.0358(14) 0.0281(12) 0.0272(11) -0.0048(10) 0.0076(9) -0.0023(9)
C6A 0.0296(12) 0.0287(12) 0.0270(11) 0.0023(10) 0.0046(9) 0.0031(9)
C7 0.0268(12) 0.0264(12) 0.0275(12) -0.0012(10) 0.0002(9) -0.0020(10)
C8 0.0225(12) 0.0351(12) 0.0291(11) -0.0003(10) 0.0083(9) -0.0025(10)
C9 0.0310(13) 0.0472(15) 0.0375(13) -0.0040(11) 0.0091(10) 0.0056(11)
C10 0.0268(12) 0.0256(12) 0.0325(13) 0.0023(10) 0.0054(10) -0.0009(10)
O1 0.0283(9) 0.0643(12) 0.0310(9) -0.0045(8) 0.0071(7) 0.0027(8)
O2 0.0303(9) 0.0484(10) 0.0287(9) -0.0026(7) 0.0051(7) 0.0016(7)
O3 0.0307(9) 0.0414(9) 0.0366(9) 0.0074(8) 0.0076(7) 0.0080(7)
O4 0.0240(8) 0.0297(8) 0.0272(7) 0.0005(6) 0.0065(6) 0.0032(6)

loop_
_atom_type_symbol
_atom_type_description
_atom_type_scat_dispersion_real
_atom_type_scat_dispersion_imag
_atom_type_scat_source
C C 0.0033 0.0016 'International Tables Vol C Tables 4.2.6.8 and 6.1.1.4'
H H 0.0000 0.0000 'International Tables Vol C Tables 4.2.6.8 and 6.1.1.4'
O O 0.0106 0.0060 'International Tables Vol C Tables 4.2.6.8 and 6.1.1.4'

loop_
_geom_angle_atom_site_label_1
_geom_angle_atom_site_label_2
_geom_angle_atom_site_label_3
_geom_angle
_geom_angle_publ_flag
C7 C1 C6A 117.91(17) ?
C7 C1 C1A 115.86(17) ?
C6A C1 C1A 58.85(12) y
C6A C1A C2 121.01(18) ?
C6A C1A C1 60.30(13) y
C2 C1A C1 117.82(17) ?
C2A C2 C1A 112.82(17) ?
C5A C2A C2 125.05(19) ?
C5A C2A C3 112.74(19) ?
C2 C2A C3 122.15(18) ?
C2A C3 C4 104.42(16) ?
C10 C4 C3 113.10(17) ?
C10 C4 C5 109.43(17) ?
C3 C4 C5 106.01(16) ?
C5A C5 C4 104.08(16) ?
C2A C5A C6 125.17(19) ?
C2A C5A C5 112.65(18) ?
C6 C5A C5 122.13(18) ?
C5A C6 C6A 112.91(17) ?
C1A C6A C6 120.79(17) ?
C1A C6A C1 60.85(13) y
C6 C6A C1 119.69(17) ?
O3 C7 O4 123.45(18) ?
O3 C7 C1 124.38(18) ?
O4 C7 C1 112.15(17) ?
O4 C8 C9 106.73(16) ?
O2 C10 O1 122.55(18) ?
O2 C10 C4 123.61(19) ?
O1 C10 C4 113.81(19) ?
C7 O4 C8 115.50(15) ?
C7 C1 H1 117.1 ?
C6A C1 H1 117.1 ?
C1A C1 H1 117.1 ?
C6A C1A H1A 115.5 ?
C2 C1A H1A 115.5 ?
C1 C1A H1A 115.5 ?
C2A C2 H2A 109.0 ?
C1A C2 H2A 109.0 ?
C2A C2 H2B 109.0 ?
C1A C2 H2B 109.0 ?
H2A C2 H2B 107.8 ?
C2A C3 H3A 110.9 ?
C4 C3 H3A 110.9 ?
C2A C3 H3B 110.9 ?
C4 C3 H3B 110.9 ?
H3A C3 H3B 108.9 ?
C10 C4 H4 109.4 ?
C3 C4 H4 109.4 ?
C5 C4 H4 109.4 ?
C5A C5 H5A 110.9 ?
C4 C5 H5A 110.9 ?
C5A C5 H5B 110.9 ?
C4 C5 H5B 110.9 ?
H5A C5 H5B 109.0 ?
C5A C6 H6A 109.0 ?
C6A C6 H6A 109.0 ?
C5A C6 H6B 109.0 ?
C6A C6 H6B 109.0 ?
H6A C6 H6B 107.8 ?
C1A C6A H6A1 115.0 ?
C6 C6A H6A1 115.0 ?
C1 C6A H6A1 115.0 ?
O4 C8 H8A 110.4 ?
C9 C8 H8A 110.4 ?
O4 C8 H8B 110.4 ?
C9 C8 H8B 110.4 ?
H8A C8 H8B 108.6 ?
C8 C9 H9A 109.5 ?
C8 C9 H9B 109.5 ?
H9A C9 H9B 109.5 ?
C8 C9 H9C 109.5 ?
H9A C9 H9C 109.5 ?
H9B C9 H9C 109.5 ?
C10 O1 H01 107.9(18) ?

loop_
_geom_bond_atom_site_label_1
_geom_bond_atom_site_label_2
_geom_bond_distance
_geom_bond_publ_flag
C1 C7 1.473(3) ?
C1 C6A 1.518(3) y
C1 C1A 1.526(3) y
C1A C6A 1.496(3) y
C1A C2 1.510(3) ?
C2 C2A 1.496(3) ?
C2A C5A 1.327(3) ?
C2A C3 1.502(3) ?
C3 C4 1.546(3) ?
C4 C10 1.502(3) ?
C4 C5 1.566(3) ?
C5 C5A 1.499(3) ?
C5A C6 1.493(3) ?
C6 C6A 1.509(3) ?
C7 O3 1.215(2) ?
C7 O4 1.339(2) ?
C8 O4 1.463(2) ?
C8 C9 1.497(3) ?
C10 O2 1.222(2) y
C10 O1 1.317(3) y
C1 H1 1.0000 ?
C1A H1A 1.0000 ?
C2 H2A 0.9900 ?
C2 H2B 0.9900 ?
C3 H3A 0.9900 ?
C3 H3B 0.9900 ?
C4 H4 1.0000 ?
C5 H5A 0.9900 ?
C5 H5B 0.9900 ?
C6 H6A 0.9900 ?
C6 H6B 0.9900 ?
C6A H6A1 1.0000 ?
C8 H8A 0.9900 ?
C8 H8B 0.9900 ?
C9 H9A 0.9800 ?
C9 H9B 0.9800 ?
C9 H9C 0.9800 ?
O1 H01 0.94(3) ?

loop_
_geom_hbond_atom_site_label_D
_geom_hbond_atom_site_label_H
_geom_hbond_atom_site_label_A
_geom_hbond_site_symmetry_A
_geom_hbond_distance_DH
_geom_hbond_distance_HA
_geom_hbond_distance_DA
_geom_hbond_angle_DHA
O1 H01 O2 3_665 0.94(3) 1.71(3) 2.6540(19) 177(3)
C4 H4 O2 4_566 1.00 2.54 3.348(3) 138
C8 H8A O3 3_566 0.99 2.62 3.588(3) 166
C8 H8B O3 4_576 0.99 2.49 3.358(2) 147
C9 H9B O3 2_546 0.98 2.63 3.545(2) 155
C6A H6A1 O4 4_575 1.00 2.56 3.417(2) 144

loop_
_geom_torsion_atom_site_label_1
_geom_torsion_atom_site_label_2
_geom_torsion_atom_site_label_3
_geom_torsion_atom_site_label_4
_geom_torsion
_geom_torsion_publ_flag
C7 C1 C1A C6A 108.3(2) ?
C7 C1 C1A C2 -139.96(19) ?
C6A C1 C1A C2 111.7(2) ?
C6A C1A C2 C2A 9.8(3) ?
C1 C1A C2 C2A -60.5(2) ?
C1A C2 C2A C5A -12.5(3) ?
C1A C2 C2A C3 170.51(16) ?
C5A C2A C3 C4 -2.8(2) ?
C2 C2A C3 C4 174.50(17) ?
C2A C3 C4 C10 -116.79(18) ?
C2A C3 C4 C5 3.1(2) ?
C10 C4 C5 C5A 119.80(18) ?
C3 C4 C5 C5A -2.5(2) ?
C2 C2A C5A C6 1.7(3) ?
C3 C2A C5A C6 178.93(17) ?
C2 C2A C5A C5 -175.96(18) ?
C3 C2A C5A C5 1.3(2) ?
C4 C5 C5A C2A 0.8(2) ?
C4 C5 C5A C6 -176.91(17) ?
C2A C5A C6 C6A 11.4(3) ?
C5 C5A C6 C6A -171.15(16) ?
C2 C1A C6A C6 2.6(3) ?
C1 C1A C6A C6 109.1(2) ?
C2 C1A C6A C1 -106.5(2) ?
C5A C6 C6A C1A -13.0(3) ?
C5A C6 C6A C1 58.8(2) ?
C7 C1 C6A C1A -104.86(19) ?
C7 C1 C6A C6 144.24(18) ?
C1A C1 C6A C6 -110.9(2) ?
C6A C1 C7 O3 24.5(3) ?
C1A C1 C7 O3 -42.3(3) ?
C6A C1 C7 O4 -157.31(17) ?
C1A C1 C7 O4 135.89(17) ?
C3 C4 C10 O2 20.8(3) ?
C5 C4 C10 O2 -97.1(2) ?
C3 C4 C10 O1 -161.26(17) y
C5 C4 C10 O1 80.8(2) ?
O3 C7 O4 C8 1.8(3) ?
C1 C7 O4 C8 -176.36(15) y
C9 C8 O4 C7 179.50(16) y
